data_2233239
loop_
_publ_author_name
'Schatte, Gabriele'
'Labiuk, Shaunivan'
'Li, Bonnie'
'Burnett, Peta-Gaye'
'Reaney, Martin'
'Grochulski, Pawel'
'Fodje, Michel'
'Yang, Jian'
'Sammynaiken, Ramaswami'

_publ_section_title
;
 Cyclolinopeptide B methanol trisolvate
;
_journal_coeditor_code LH5387
_journal_issue 1
_journal_name_full 'Acta Crystallographica Section E'
_journal_page_first o50
_journal_page_last o51
_journal_paper_doi 10.1107/S1600536811051488
_journal_volume 68
_journal_year 2012
_chemical_formula_iupac 'C56 H83 N9 O9 S, 3C H4 O'
_chemical_formula_moiety 'C56 H83 N9 O9 S, 3(C H4 O)'
_chemical_formula_sum 'C59 H95 N9 O12 S'
_chemical_formula_weight 1154.50
_chemical_name_common
;
<i>cyclo</i>-(Met-Leu-Ile-Pro-Pro-Phe-Phe-Val-Ile)
;
_chemical_name_systematic
;
Cyclolinopeptide B methanol trisolvate
;
_space_group_IT_number 4
_symmetry_cell_setting monoclinic
_symmetry_space_group_name_Hall 'P 2yb'
_symmetry_space_group_name_H-M 'P 1 21 1'
_atom_sites_solution_hydrogens geom
_atom_sites_solution_primary direct
_atom_sites_solution_secondary difmap
_cell_angle_alpha 90.00
_cell_angle_beta 100.0653(13)
_cell_angle_gamma 90.00
_cell_formula_units_Z 2
_cell_length_a 10.374(2)
_cell_length_b 19.624(4)
_cell_length_c 15.576(4)
_cell_measurement_reflns_used 9745
_cell_measurement_temperature 100(2)
_cell_measurement_theta_max 30.25
_cell_measurement_theta_min 2.35
_cell_volume 3122.1(12)
_computing_cell_refinement
;
<i>SAINT</i> (Bruker, 2008)
;
_computing_data_collection
;
<i>MXDC</i>, Macromolecular Crystallography Data Collector (Canadian
Light Source, 2007)
;
_computing_data_reduction
;
<i>SAINT</i> (Bruker, 2008)
;
_computing_molecular_graphics
;
<i>CAMERON</i> (Watkin <i>et al.</i>, 1993) and SHELXTL (Sheldrick,
2008)
;
_computing_publication_material '<i>publCIF</i> (Westrip, 2010)'
_computing_structure_refinement '<i>SHELXL97</i> (Sheldrick, 2008)'
_computing_structure_solution
;
<i>SIR2004</i> (Burla <i>et al.</i>, 2005)
;
_diffrn_ambient_temperature 100(2)
_diffrn_detector_area_resol_mean 13.8
_diffrn_measured_fraction_theta_full 0.993
_diffrn_measured_fraction_theta_max 0.993
_diffrn_measurement_device_type
;
300mm 16K Rayonix MX300 HE CCD detector with
an ACCEL MD2 microdiffractometer
;
_diffrn_measurement_method 'CCD rotation images, \w scans'
_diffrn_radiation_monochromator 'double crystal Si(111)'
_diffrn_radiation_source 'Beamline 08B1-1 at the CLS'
_diffrn_radiation_type synchrotron
_diffrn_radiation_wavelength 0.68878
_diffrn_reflns_av_R_equivalents 0.0554
_diffrn_reflns_av_sigmaI/netI 0.0263
_diffrn_reflns_limit_h_max 13
_diffrn_reflns_limit_h_min -13
_diffrn_reflns_limit_k_max 26
_diffrn_reflns_limit_k_min -26
_diffrn_reflns_limit_l_max 20
_diffrn_reflns_limit_l_min -20
_diffrn_reflns_number 177237
_diffrn_reflns_theta_full 27.33
_diffrn_reflns_theta_max 27.33
_diffrn_reflns_theta_min 1.29
_exptl_absorpt_coefficient_mu 0.118
_exptl_absorpt_correction_T_max 0.9883
_exptl_absorpt_correction_T_min 0.9849
_exptl_absorpt_correction_type multi-scan
_exptl_absorpt_process_details
;
(<i>SADABS</i>; Bruker, 2008)
;
_exptl_crystal_colour colourless
_exptl_crystal_density_diffrn 1.228
_exptl_crystal_density_method 'not measured'
_exptl_crystal_description plate
_exptl_crystal_F_000 1248
_exptl_crystal_size_max 0.13
_exptl_crystal_size_mid 0.10
_exptl_crystal_size_min 0.10
_refine_diff_density_max 0.636
_refine_diff_density_min -0.335
_refine_ls_abs_structure_details 'Flack (1983), 7080 Friedel pairs'
_refine_ls_abs_structure_Flack 0.09(7)
_refine_ls_extinction_coef 0.0195(8)
_refine_ls_extinction_expression Fc^*^=kFc[1+0.001xFc^2^\l^3^/sin(2\q)]^-1/4^
_refine_ls_extinction_method '<i>SHELXL97</i> (Sheldrick, 2008)'
_refine_ls_goodness_of_fit_ref 1.117
_refine_ls_hydrogen_treatment mixed
_refine_ls_matrix_type full
_refine_ls_number_parameters 809
_refine_ls_number_reflns 15255
_refine_ls_number_restraints 2
_refine_ls_restrained_S_all 1.117
_refine_ls_R_factor_all 0.0601
_refine_ls_R_factor_gt 0.0484
_refine_ls_shift/su_max 0.001
_refine_ls_shift/su_mean 0.000
_refine_ls_structure_factor_coef Fsqd
_refine_ls_weighting_details 'calc w=1/[\s^2^(Fo^2^)+(0.0000P)^2^+3.9515P] where P=(Fo^2^+2Fc^2^)/3'
_refine_ls_weighting_scheme calc
_refine_ls_wR_factor_gt 0.1020
_refine_ls_wR_factor_ref 0.1156
_reflns_number_gt 13940
_reflns_number_total 15255
_reflns_threshold_expression I>2\s(I)
_cod_data_source_file lh5387.cif
_cod_data_source_block I
_cod_original_sg_symbol_H-M 'P 21'
_cod_database_code 2233239
_cod_database_fobs_code 2233239

loop_
_symmetry_equiv_pos_as_xyz
'x, y, z'
'-x, y+1/2, -z'

loop_
_atom_site_type_symbol
_atom_site_label
_atom_site_fract_x
_atom_site_fract_y
_atom_site_fract_z
_atom_site_U_iso_or_equiv
_atom_site_adp_type
_atom_site_calc_flag
_atom_site_refinement_flags
_atom_site_occupancy
_atom_site_symmetry_multiplicity
S S1 0.13874(7) 0.29912(3) 0.57965(4) 0.02844(14) Uani d . 1 1
O O1 -0.19694(17) 0.11300(9) 0.52610(11) 0.0239(4) Uani d . 1 1
O O2 -0.34076(16) -0.02660(10) 0.41387(11) 0.0235(4) Uani d . 1 1
O O3 -0.01559(18) -0.02475(11) 0.22118(13) 0.0326(4) Uani d . 1 1
O O4 -0.19208(17) -0.09933(10) 0.03103(11) 0.0243(4) Uani d . 1 1
O O5 0.32126(18) -0.18176(9) 0.16363(13) 0.0292(4) Uani d . 1 1
O O6 0.47224(17) 0.01870(11) 0.21109(13) 0.0317(4) Uani d . 1 1
O O7 0.15135(17) 0.04399(9) 0.40798(11) 0.0232(4) Uani d . 1 1
O O8 0.19776(16) -0.04762(9) 0.59423(10) 0.0205(3) Uani d . 1 1
O O9 0.15096(17) 0.10619(10) 0.72756(11) 0.0253(4) Uani d . 1 1
N N1 0.15582(19) 0.11428(10) 0.58285(12) 0.0174(4) Uani d . 1 1
H H1D 0.192(3) 0.0954(17) 0.542(2) 0.033(8) Uiso d . 1 1
N N2 -0.0484(2) 0.02701(10) 0.54770(12) 0.0177(4) Uani d . 1 1
H H2D 0.034(3) 0.0177(16) 0.564(2) 0.026(8) Uiso d . 1 1
N N3 -0.1505(2) 0.00636(10) 0.37164(13) 0.0193(4) Uani d . 1 1
H H3D -0.061(3) 0.0128(16) 0.389(2) 0.027(8) Uiso d . 1 1
N N4 -0.18619(19) -0.09694(11) 0.20855(12) 0.0194(4) Uani d . 1 1
N N5 -0.00959(19) -0.16296(10) 0.04200(12) 0.0189(4) Uani d . 1 1
N N6 0.2166(2) -0.08956(10) 0.09619(13) 0.0173(4) Uani d . 1 1
H H6D 0.152(3) -0.0764(13) 0.0689(17) 0.009(6) Uiso d . 1 1
N N7 0.2594(2) 0.01660(10) 0.22498(12) 0.0180(4) Uani d . 1 1
H H7D 0.183(3) 0.0028(14) 0.2062(18) 0.015(7) Uiso d . 1 1
N N8 0.3453(2) -0.00933(11) 0.41386(13) 0.0200(4) Uani d . 1 1
H H8D 0.415(3) -0.0093(16) 0.394(2) 0.029(8) Uiso d . 1 1
N N9 0.36326(19) 0.02755(10) 0.59635(12) 0.0168(4) Uani d . 1 1
H H9D 0.422(3) 0.0447(17) 0.565(2) 0.032(8) Uiso d . 1 1
C C1 0.0276(2) 0.14528(12) 0.56048(15) 0.0187(4) Uani d . 1 1
H H1 0.012(3) 0.1732(15) 0.6139(19) 0.022 Uiso d . 1 1
C C2 0.0190(2) 0.18937(12) 0.47889(15) 0.0225(5) Uani d . 1 1
H H2A 0.0262 0.1595 0.4288 0.027 Uiso calc R 1 1
H H2B -0.0683 0.2112 0.4670 0.027 Uiso calc R 1 1
C C3 0.1225(3) 0.24430(13) 0.48490(17) 0.0263(5) Uani d . 1 1
H H3A 0.1027 0.2731 0.4321 0.032 Uiso calc R 1 1
H H3B 0.2081 0.2221 0.4842 0.032 Uiso calc R 1 1
C C4 -0.0273(3) 0.32857(14) 0.5739(2) 0.0333(6) Uani d . 1 1
H H4A -0.0607 0.3455 0.5150 0.050 Uiso calc R 1 1
H H4B -0.0291 0.3654 0.6161 0.050 Uiso calc R 1 1
H H4C -0.0822 0.2908 0.5874 0.050 Uiso calc R 1 1
C C5 -0.0825(2) 0.09278(12) 0.54444(13) 0.0178(4) Uani d . 1 1
C C6 -0.1436(2) -0.02723(12) 0.52313(14) 0.0177(4) Uani d . 1 1
H H6 -0.093(3) -0.0690(15) 0.5196(18) 0.021 Uiso d . 1 1
C C7 -0.2316(2) -0.04099(13) 0.59055(15) 0.0219(5) Uani d . 1 1
H H7A -0.2821 -0.0832 0.5737 0.026 Uiso calc R 1 1
H H7B -0.2951 -0.0031 0.5884 0.026 Uiso calc R 1 1
C C8 -0.1594(2) -0.04872(13) 0.68467(15) 0.0237(5) Uani d . 1 1
H H8 -0.1116 -0.0053 0.7023 0.028 Uiso calc R 1 1
C C9 -0.2599(3) -0.05989(16) 0.74422(17) 0.0317(6) Uani d . 1 1
H H9A -0.3078 -0.1023 0.7279 0.048 Uiso calc R 1 1
H H9B -0.3215 -0.0216 0.7381 0.048 Uiso calc R 1 1
H H9C -0.2149 -0.0629 0.8049 0.048 Uiso calc R 1 1
C C10 -0.0613(3) -0.10630(16) 0.69568(17) 0.0326(6) Uani d . 1 1
H H10A -0.0174 -0.1085 0.7567 0.049 Uiso calc R 1 1
H H10B 0.0038 -0.0983 0.6582 0.049 Uiso calc R 1 1
H H10C -0.1066 -0.1494 0.6793 0.049 Uiso calc R 1 1
C C11 -0.2228(2) -0.01490(12) 0.43115(15) 0.0190(4) Uani d . 1 1
C C12 -0.2052(2) 0.01339(13) 0.27855(14) 0.0191(4) Uani d . 1 1
H H12 -0.297(3) 0.0005(15) 0.2686(19) 0.023 Uiso d . 1 1
C C13 -0.1938(2) 0.08612(13) 0.24462(15) 0.0225(5) Uani d . 1 1
H H13 -0.0995 0.0998 0.2565 0.027 Uiso calc R 1 1
C C14 -0.2420(3) 0.08767(16) 0.14596(17) 0.0334(6) Uani d . 1 1
H H14A -0.3337 0.0731 0.1332 0.050 Uiso calc R 1 1
H H14B -0.1885 0.0568 0.1173 0.050 Uiso calc R 1 1
H H14C -0.2346 0.1341 0.1243 0.050 Uiso calc R 1 1
C C15 -0.2712(3) 0.13593(13) 0.29222(16) 0.0243(5) Uani d . 1 1
H H15A -0.3659 0.1267 0.2742 0.029 Uiso calc R 1 1
H H15B -0.2485 0.1276 0.3558 0.029 Uiso calc R 1 1
C C16 -0.2449(3) 0.21045(15) 0.27420(19) 0.0339(6) Uani d . 1 1
H H16A -0.1507 0.2195 0.2895 0.051 Uiso calc R 1 1
H H16B -0.2922 0.2396 0.3093 0.051 Uiso calc R 1 1
H H16C -0.2747 0.2202 0.2122 0.051 Uiso calc R 1 1
C C17 -0.1293(2) -0.03756(12) 0.23224(14) 0.0200(4) Uani d . 1 1
C C18 -0.3208(2) -0.11839(13) 0.21534(16) 0.0230(5) Uani d . 1 1
H H18A -0.3857 -0.0837 0.1900 0.028 Uiso calc R 1 1
H H18B -0.3293 -0.1266 0.2768 0.028 Uiso calc R 1 1
C C19 -0.3384(2) -0.18421(13) 0.16275(17) 0.0242(5) Uani d . 1 1
H H19A -0.3724 -0.1750 0.1004 0.029 Uiso calc R 1 1
H H19B -0.3990 -0.2157 0.1855 0.029 Uiso calc R 1 1
C C20 -0.2001(2) -0.21346(12) 0.17535(16) 0.0236(5) Uani d . 1 1
H H20A -0.1907 -0.2461 0.1284 0.028 Uiso calc R 1 1
H H20B -0.1772 -0.2367 0.2324 0.028 Uiso calc R 1 1
C C21 -0.1144(2) -0.15029(12) 0.17123(15) 0.0195(4) Uani d . 1 1
H H21 -0.025(3) -0.1559(16) 0.206(2) 0.028(8) Uiso d . 1 1
C C22 -0.1074(2) -0.13400(12) 0.07623(14) 0.0183(4) Uani d . 1 1
C C23 -0.0172(3) -0.16641(13) -0.05321(15) 0.0233(5) Uani d . 1 1
H H23A -0.0089 -0.1205 -0.0780 0.028 Uiso calc R 1 1
H H23B -0.1010 -0.1869 -0.0816 0.028 Uiso calc R 1 1
C C24 0.0990(3) -0.21170(13) -0.06517(16) 0.0263(5) Uani d . 1 1
H H24A 0.0743 -0.2431 -0.1151 0.032 Uiso calc R 1 1
H H24B 0.1742 -0.1836 -0.0753 0.032 Uiso calc R 1 1
C C25 0.1328(3) -0.25147(13) 0.02031(16) 0.0247(5) Uani d . 1 1
H H25A 0.2262 -0.2649 0.0316 0.030 Uiso calc R 1 1
H H25B 0.0779 -0.2928 0.0192 0.030 Uiso calc R 1 1
C C26 0.1030(2) -0.20053(12) 0.08920(15) 0.0181(4) Uani d . 1 1
H H26 0.079(3) -0.2264(14) 0.1405(19) 0.022 Uiso d . 1 1
C C27 0.2231(2) -0.15589(12) 0.12020(14) 0.0189(4) Uani d . 1 1
C C28 0.3345(2) -0.04812(12) 0.10676(14) 0.0174(4) Uani d . 1 1
H H28 0.413(3) -0.0782(15) 0.1174(18) 0.021 Uiso d . 1 1
C C29 0.3369(2) -0.00383(12) 0.02555(16) 0.0222(5) Uani d . 1 1
H H29A 0.2502 0.0178 0.0075 0.027 Uiso calc R 1 1
H H29B 0.4027 0.0328 0.0401 0.027 Uiso calc R 1 1
C C30 0.3697(2) -0.04568(12) -0.04882(14) 0.0201(4) Uani d . 1 1
C C31 0.4968(2) -0.07005(13) -0.04352(15) 0.0233(5) Uani d . 1 1
H H31 0.5612 -0.0593 0.0058 0.028 Uiso calc R 1 1
C C32 0.5302(3) -0.11006(15) -0.10995(16) 0.0282(5) Uani d . 1 1
H H32 0.6171 -0.1268 -0.1059 0.034 Uiso calc R 1 1
C C33 0.4363(3) -0.12551(15) -0.18226(16) 0.0286(6) Uani d . 1 1
H H33 0.4586 -0.1534 -0.2273 0.034 Uiso calc R 1 1
C C34 0.3104(3) -0.10055(14) -0.18905(16) 0.0278(5) Uani d . 1 1
H H34 0.2467 -0.1106 -0.2391 0.033 Uiso calc R 1 1
C C35 0.2770(3) -0.06054(13) -0.12231(16) 0.0242(5) Uani d . 1 1
H H35 0.1905 -0.0433 -0.1270 0.029 Uiso calc R 1 1
C C36 0.3604(2) -0.00238(12) 0.18722(15) 0.0208(5) Uani d . 1 1
C C37 0.2786(2) 0.06758(12) 0.29396(14) 0.0196(4) Uani d . 1 1
H H37 0.365(3) 0.0789(15) 0.3052(19) 0.024 Uiso d . 1 1
C C38 0.1985(3) 0.13154(13) 0.26756(16) 0.0239(5) Uani d . 1 1
H H38A 0.1041 0.1201 0.2555 0.029 Uiso calc R 1 1
H H38B 0.2135 0.1652 0.3156 0.029 Uiso calc R 1 1
C C39 0.2388(2) 0.16159(13) 0.18688(17) 0.0232(5) Uani d . 1 1
C C40 0.1646(3) 0.15059(13) 0.10492(16) 0.0251(5) Uani d . 1 1
H H40 0.0823 0.1283 0.0998 0.030 Uiso calc R 1 1
C C41 0.2097(3) 0.17198(14) 0.02960(17) 0.0298(6) Uani d . 1 1
H H41 0.1580 0.1645 -0.0263 0.036 Uiso calc R 1 1
C C42 0.3299(3) 0.20408(15) 0.03706(18) 0.0318(6) Uani d . 1 1
H H42 0.3616 0.2180 -0.0138 0.038 Uiso calc R 1 1
C C43 0.4036(3) 0.21588(16) 0.1182(2) 0.0358(7) Uani d . 1 1
H H43 0.4860 0.2380 0.1233 0.043 Uiso calc R 1 1
C C44 0.3574(3) 0.19550(14) 0.19253(18) 0.0310(6) Uani d . 1 1
H H44 0.4077 0.2049 0.2483 0.037 Uiso calc R 1 1
C C45 0.2524(2) 0.03411(12) 0.37730(14) 0.0177(4) Uani d . 1 1
C C46 0.3195(2) -0.05871(12) 0.47820(14) 0.0179(4) Uani d . 1 1
H H46 0.234(3) -0.0841(15) 0.4547(18) 0.021 Uiso d . 1 1
C C47 0.4341(2) -0.10966(13) 0.49627(15) 0.0229(5) Uani d . 1 1
H H47 0.5173 -0.0831 0.5105 0.027 Uiso calc R 1 1
C C48 0.4401(3) -0.15251(14) 0.41486(18) 0.0305(6) Uani d . 1 1
H H48A 0.5168 -0.1825 0.4259 0.046 Uiso calc R 1 1
H H48B 0.4469 -0.1223 0.3657 0.046 Uiso calc R 1 1
H H48C 0.3605 -0.1801 0.4008 0.046 Uiso calc R 1 1
C C49 0.4231(3) -0.15494(15) 0.57389(18) 0.0324(6) Uani d . 1 1
H H49A 0.3428 -0.1821 0.5609 0.049 Uiso calc R 1 1
H H49B 0.4204 -0.1265 0.6253 0.049 Uiso calc R 1 1
H H49C 0.4990 -0.1854 0.5855 0.049 Uiso calc R 1 1
C C50 0.2898(2) -0.02502(11) 0.56122(14) 0.0168(4) Uani d . 1 1
C C51 0.3364(2) 0.05662(12) 0.67829(14) 0.0182(4) Uani d . 1 1
H H51 0.329(3) 0.0159(15) 0.7161(19) 0.022 Uiso d . 1 1
C C52 0.4489(2) 0.10234(12) 0.72486(15) 0.0211(5) Uani d . 1 1
H H52 0.5333 0.0804 0.7176 0.025 Uiso calc R 1 1
C C53 0.4466(2) 0.17364(13) 0.68547(17) 0.0249(5) Uani d . 1 1
H H53A 0.3668 0.1974 0.6943 0.037 Uiso calc R 1 1
H H53B 0.4480 0.1701 0.6229 0.037 Uiso calc R 1 1
H H53C 0.5234 0.1992 0.7139 0.037 Uiso calc R 1 1
C C54 0.4448(3) 0.10467(16) 0.82280(16) 0.0309(6) Uani d . 1 1
H H54A 0.3667 0.1309 0.8317 0.037 Uiso calc R 1 1
H H54B 0.4347 0.0576 0.8436 0.037 Uiso calc R 1 1
C C55 0.5659(3) 0.13651(16) 0.87815(18) 0.0332(6) Uani d . 1 1
H H55A 0.6442 0.1117 0.8687 0.050 Uiso calc R 1 1
H H55B 0.5583 0.1340 0.9399 0.050 Uiso calc R 1 1
H H55C 0.5730 0.1843 0.8613 0.050 Uiso calc R 1 1
C C56 0.2060(2) 0.09437(12) 0.66483(15) 0.0187(4) Uani d . 1 1
O O60 0.5397(2) 0.09999(10) 0.50357(16) 0.0394(5) Uani d . 1 1
H H60 0.632(4) 0.094(2) 0.512(3) 0.059 Uiso d . 1 1
C C61 0.5126(3) 0.16301(17) 0.46285(19) 0.0379(7) Uani d . 1 1
H H61A 0.5391 0.1622 0.4055 0.057 Uiso calc R 1 1
H H61B 0.5612 0.1988 0.4987 0.057 Uiso calc R 1 1
H H61C 0.4185 0.1723 0.4558 0.045 Uiso calc R 1 1
O O70 0.0046(2) 0.50065(13) -0.0002(2) 0.0543(7) Uani d . 1 1
H H70 0.087(4) 0.4745(17) -0.003(3) 0.081 Uiso d D 1 1
C C71 0.0460(4) 0.54449(19) 0.0714(3) 0.0583(11) Uani d D 1 1
H H71A 0.0915 0.5179 0.1208 0.087 Uiso calc R 1 1
H H71B -0.0304 0.5669 0.0880 0.087 Uiso calc R 1 1
H H71C 0.1055 0.5790 0.0550 0.087 Uiso calc R 1 1
O O80 0.0463(2) 0.68755(16) 0.2264(2) 0.0658(9) Uani d . 1 1
H H80 -0.009(5) 0.654(3) 0.244(4) 0.099 Uiso d . 1 1
C C81 0.1734(3) 0.66712(18) 0.2587(2) 0.0409(7) Uani d . 1 1
H H81A 0.2347 0.6949 0.2325 0.061 Uiso calc R 1 1
H H81B 0.1840 0.6191 0.2443 0.061 Uiso calc R 1 1
H H81C 0.1913 0.6729 0.3222 0.061 Uiso calc R 1 1

loop_
_atom_site_aniso_label
_atom_site_aniso_U_11
_atom_site_aniso_U_22
_atom_site_aniso_U_33
_atom_site_aniso_U_12
_atom_site_aniso_U_13
_atom_site_aniso_U_23
S1 0.0277(3) 0.0223(3) 0.0333(3) -0.0027(2) -0.0004(3) 0.0035(3)
O1 0.0205(8) 0.0256(9) 0.0256(9) 0.0034(7) 0.0036(7) -0.0041(7)
O2 0.0197(8) 0.0341(10) 0.0175(8) -0.0050(7) 0.0051(6) -0.0004(7)
O3 0.0229(9) 0.0368(11) 0.0421(11) -0.0074(8) 0.0166(8) -0.0158(9)
O4 0.0216(8) 0.0319(9) 0.0194(8) 0.0074(7) 0.0037(6) 0.0035(7)
O5 0.0253(9) 0.0283(10) 0.0321(10) 0.0034(7) -0.0001(7) 0.0098(8)
O6 0.0176(9) 0.0407(11) 0.0368(10) -0.0023(8) 0.0043(7) -0.0172(9)
O7 0.0219(8) 0.0311(9) 0.0176(8) 0.0023(7) 0.0066(6) -0.0019(7)
O8 0.0209(8) 0.0239(8) 0.0184(8) -0.0038(7) 0.0083(6) 0.0009(6)
O9 0.0256(9) 0.0366(10) 0.0149(7) 0.0056(8) 0.0068(6) -0.0020(7)
N1 0.0193(9) 0.0193(9) 0.0141(8) 0.0007(7) 0.0048(7) -0.0003(7)
N2 0.0174(9) 0.0188(9) 0.0168(9) -0.0023(7) 0.0028(7) -0.0020(7)
N3 0.0184(9) 0.0237(10) 0.0170(9) -0.0015(8) 0.0067(7) -0.0020(7)
N4 0.0193(9) 0.0242(10) 0.0160(9) -0.0013(8) 0.0064(7) -0.0058(7)
N5 0.0224(10) 0.0206(9) 0.0145(9) 0.0016(8) 0.0055(7) -0.0016(7)
N6 0.0164(9) 0.0185(9) 0.0169(9) 0.0000(8) 0.0028(7) 0.0000(7)
N7 0.0171(9) 0.0236(10) 0.0143(8) -0.0009(8) 0.0061(7) -0.0023(7)
N8 0.0212(10) 0.0242(10) 0.0166(9) -0.0004(8) 0.0089(8) 0.0015(8)
N9 0.0180(9) 0.0184(9) 0.0152(8) 0.0005(7) 0.0062(7) -0.0019(7)
C1 0.0185(11) 0.0211(11) 0.0165(10) 0.0016(9) 0.0032(8) 0.0003(8)
C2 0.0277(12) 0.0236(12) 0.0168(11) 0.0046(10) 0.0055(9) 0.0009(9)
C3 0.0305(13) 0.0238(12) 0.0262(12) 0.0017(10) 0.0092(10) 0.0077(10)
C4 0.0383(15) 0.0255(13) 0.0374(15) 0.0039(11) 0.0105(12) 0.0028(11)
C5 0.0207(11) 0.0233(11) 0.0105(9) 0.0006(9) 0.0056(8) -0.0025(8)
C6 0.0188(10) 0.0190(10) 0.0161(10) -0.0023(9) 0.0050(8) -0.0019(8)
C7 0.0192(11) 0.0294(12) 0.0178(10) -0.0040(9) 0.0048(8) 0.0017(9)
C8 0.0262(12) 0.0284(12) 0.0177(11) -0.0073(10) 0.0072(9) 0.0008(9)
C9 0.0320(14) 0.0442(16) 0.0211(12) 0.0025(12) 0.0110(10) 0.0046(11)
C10 0.0319(14) 0.0482(17) 0.0183(11) 0.0027(12) 0.0062(10) 0.0036(11)
C11 0.0201(11) 0.0186(10) 0.0187(10) -0.0031(9) 0.0046(8) -0.0037(8)
C12 0.0172(10) 0.0275(12) 0.0131(9) -0.0037(9) 0.0038(8) -0.0056(8)
C13 0.0242(12) 0.0267(12) 0.0179(11) -0.0007(9) 0.0072(9) -0.0015(9)
C14 0.0447(16) 0.0378(15) 0.0193(12) -0.0013(13) 0.0096(11) -0.0020(11)
C15 0.0285(13) 0.0259(12) 0.0196(11) 0.0005(10) 0.0071(9) -0.0008(9)
C16 0.0473(17) 0.0262(13) 0.0290(13) 0.0029(12) 0.0090(12) 0.0014(11)
C17 0.0196(11) 0.0252(12) 0.0158(10) -0.0043(9) 0.0046(8) -0.0026(9)
C18 0.0197(11) 0.0239(12) 0.0276(12) -0.0016(9) 0.0099(9) -0.0032(10)
C19 0.0251(12) 0.0220(12) 0.0267(12) -0.0034(9) 0.0078(10) -0.0030(9)
C20 0.0295(13) 0.0225(12) 0.0206(11) 0.0008(10) 0.0096(9) 0.0018(9)
C21 0.0218(11) 0.0222(11) 0.0156(10) 0.0045(9) 0.0061(8) -0.0006(8)
C22 0.0203(11) 0.0188(10) 0.0163(10) -0.0022(8) 0.0045(8) -0.0026(8)
C23 0.0298(12) 0.0292(13) 0.0115(10) 0.0013(10) 0.0052(9) -0.0017(9)
C24 0.0342(13) 0.0271(13) 0.0205(11) 0.0021(10) 0.0131(10) -0.0044(9)
C25 0.0294(13) 0.0204(11) 0.0260(12) -0.0011(10) 0.0091(10) -0.0019(9)
C26 0.0191(10) 0.0164(10) 0.0204(10) 0.0049(9) 0.0079(8) 0.0014(9)
C27 0.0204(11) 0.0213(11) 0.0160(10) 0.0035(9) 0.0063(8) 0.0004(8)
C28 0.0176(10) 0.0207(11) 0.0147(9) 0.0002(9) 0.0051(8) -0.0010(8)
C29 0.0252(12) 0.0210(11) 0.0218(11) -0.0013(9) 0.0079(9) 0.0027(9)
C30 0.0261(12) 0.0211(11) 0.0140(10) -0.0020(9) 0.0061(8) 0.0035(8)
C31 0.0214(11) 0.0332(13) 0.0153(10) -0.0021(10) 0.0036(9) 0.0033(9)
C32 0.0264(12) 0.0397(15) 0.0203(12) 0.0038(11) 0.0091(10) 0.0010(11)
C33 0.0342(14) 0.0384(15) 0.0154(11) -0.0019(12) 0.0098(10) 0.0003(10)
C34 0.0318(13) 0.0353(14) 0.0163(11) -0.0048(11) 0.0045(9) 0.0043(10)
C35 0.0234(12) 0.0280(13) 0.0215(11) -0.0031(10) 0.0045(9) 0.0073(9)
C36 0.0220(11) 0.0210(11) 0.0192(11) 0.0032(9) 0.0029(9) -0.0008(9)
C37 0.0226(11) 0.0224(11) 0.0141(10) -0.0032(9) 0.0042(8) -0.0008(8)
C38 0.0278(13) 0.0230(12) 0.0229(12) 0.0023(10) 0.0104(10) 0.0006(9)
C39 0.0242(12) 0.0204(11) 0.0257(12) 0.0050(9) 0.0064(9) 0.0044(9)
C40 0.0252(12) 0.0253(12) 0.0244(12) -0.0015(10) 0.0029(10) 0.0058(10)
C41 0.0397(15) 0.0296(14) 0.0196(12) 0.0008(12) 0.0036(10) 0.0082(10)
C42 0.0322(14) 0.0363(14) 0.0285(13) 0.0037(12) 0.0097(11) 0.0122(11)
C43 0.0285(14) 0.0385(16) 0.0395(16) -0.0061(12) 0.0034(12) 0.0172(13)
C44 0.0315(14) 0.0308(14) 0.0289(13) -0.0062(11) 0.0003(11) 0.0066(11)
C45 0.0210(11) 0.0173(10) 0.0158(10) -0.0018(8) 0.0057(8) -0.0045(8)
C46 0.0196(11) 0.0188(11) 0.0163(10) -0.0027(9) 0.0059(8) 0.0005(8)
C47 0.0254(12) 0.0237(12) 0.0208(11) 0.0027(9) 0.0074(9) -0.0001(9)
C48 0.0386(15) 0.0273(13) 0.0291(13) 0.0059(12) 0.0152(11) 0.0009(10)
C49 0.0435(16) 0.0294(13) 0.0265(13) 0.0134(12) 0.0124(11) 0.0073(11)
C50 0.0185(10) 0.0162(10) 0.0163(10) 0.0038(8) 0.0048(8) 0.0024(8)
C51 0.0207(11) 0.0189(11) 0.0147(10) 0.0007(9) 0.0027(8) -0.0009(8)
C52 0.0197(11) 0.0223(11) 0.0208(11) -0.0009(9) 0.0023(8) -0.0019(9)
C53 0.0241(12) 0.0243(12) 0.0255(12) -0.0062(10) 0.0023(9) 0.0000(10)
C54 0.0329(14) 0.0396(15) 0.0190(11) -0.0124(12) 0.0015(10) 0.0007(11)
C55 0.0300(14) 0.0441(16) 0.0233(13) -0.0046(12) -0.0011(10) -0.0050(11)
C56 0.0175(10) 0.0202(11) 0.0180(10) -0.0020(8) 0.0022(8) -0.0028(8)
O60 0.0289(10) 0.0249(10) 0.0703(15) -0.0027(8) 0.0254(10) -0.0009(10)
C61 0.0386(16) 0.0470(17) 0.0295(14) 0.0136(14) 0.0099(12) 0.0007(13)
O70 0.0355(12) 0.0381(12) 0.093(2) -0.0076(10) 0.0226(13) -0.0271(13)
C71 0.057(2) 0.0386(18) 0.067(2) -0.0053(17) -0.0233(19) 0.0066(17)
O80 0.0290(12) 0.079(2) 0.092(2) 0.0073(12) 0.0186(13) 0.0611(17)
C81 0.0309(15) 0.055(2) 0.0384(16) 0.0066(14) 0.0109(12) 0.0220(15)

loop_
_atom_type_symbol
_atom_type_description
_atom_type_scat_dispersion_real
_atom_type_scat_dispersion_imag
_atom_type_scat_source
C C 0.0181 0.0091 'International Tables Vol C Tables 4.2.6.8 and 6.1.1.4'
H H 0.0000 0.0000 'International Tables Vol C Tables 4.2.6.8 and 6.1.1.4'
K K 0.3868 1.0657 'International Tables Vol C Tables 4.2.6.8 and 6.1.1.4'
O O 0.0492 0.0322 'International Tables Vol C Tables 4.2.6.8 and 6.1.1.4'

loop_
_geom_angle_atom_site_label_1
_geom_angle_atom_site_label_2
_geom_angle_atom_site_label_3
_geom_angle
C4 S1 C3 101.41(13)
C56 N1 C1 122.33(19)
C56 N1 H1D 115(2)
C1 N1 H1D 120(2)
C5 N2 C6 122.2(2)
C5 N2 H2D 117(2)
C6 N2 H2D 121(2)
C11 N3 C12 122.7(2)
C11 N3 H3D 119.5(19)
C12 N3 H3D 117.5(19)
C17 N4 C21 120.4(2)
C17 N4 C18 127.5(2)
C21 N4 C18 112.15(19)
C22 N5 C26 126.96(19)
C22 N5 C23 120.3(2)
C26 N5 C23 112.30(18)
C27 N6 C28 120.4(2)
C27 N6 H6D 118(2)
C28 N6 H6D 120(2)
C36 N7 C37 119.8(2)
C36 N7 H7D 121.1(19)
C37 N7 H7D 118.7(19)
C45 N8 C46 120.9(2)
C45 N8 H8D 117(2)
C46 N8 H8D 122(2)
C50 N9 C51 118.21(19)
C50 N9 H9D 117(2)
C51 N9 H9D 124(2)
N1 C1 C5 112.67(19)
N1 C1 C2 110.83(19)
C5 C1 C2 108.24(19)
N1 C1 H1 107.1(16)
C5 C1 H1 105.9(16)
C2 C1 H1 112.1(16)
C3 C2 C1 114.5(2)
C3 C2 H2A 108.6
C1 C2 H2A 108.6
C3 C2 H2B 108.6
C1 C2 H2B 108.6
H2A C2 H2B 107.6
C2 C3 S1 115.94(18)
C2 C3 H3A 108.3
S1 C3 H3A 108.3
C2 C3 H3B 108.3
S1 C3 H3B 108.3
H3A C3 H3B 107.4
S1 C4 H4A 109.5
S1 C4 H4B 109.5
H4A C4 H4B 109.5
S1 C4 H4C 109.5
H4A C4 H4C 109.5
H4B C4 H4C 109.5
O1 C5 N2 123.8(2)
O1 C5 C1 118.8(2)
N2 C5 C1 117.4(2)
N2 C6 C7 114.02(18)
N2 C6 C11 110.88(18)
C7 C6 C11 112.32(19)
N2 C6 H6 106.3(17)
C7 C6 H6 106.3(17)
C11 C6 H6 106.4(17)
C6 C7 C8 115.00(19)
C6 C7 H7A 108.5
C8 C7 H7A 108.5
C6 C7 H7B 108.5
C8 C7 H7B 108.5
H7A C7 H7B 107.5
C10 C8 C9 110.0(2)
C10 C8 C7 112.9(2)
C9 C8 C7 108.9(2)
C10 C8 H8 108.3
C9 C8 H8 108.3
C7 C8 H8 108.3
C8 C9 H9A 109.5
C8 C9 H9B 109.5
H9A C9 H9B 109.5
C8 C9 H9C 109.5
H9A C9 H9C 109.5
H9B C9 H9C 109.5
C8 C10 H10A 109.5
C8 C10 H10B 109.5
H10A C10 H10B 109.5
C8 C10 H10C 109.5
H10A C10 H10C 109.5
H10B C10 H10C 109.5
O2 C11 N3 123.8(2)
O2 C11 C6 121.6(2)
N3 C11 C6 114.5(2)
N3 C12 C17 105.22(19)
N3 C12 C13 112.82(19)
C17 C12 C13 111.64(19)
N3 C12 H12 109.3(17)
C17 C12 H12 109.2(17)
C13 C12 H12 108.6(17)
C14 C13 C12 109.5(2)
C14 C13 C15 111.4(2)
C12 C13 C15 110.34(19)
C14 C13 H13 108.5
C12 C13 H13 108.5
C15 C13 H13 108.5
C13 C14 H14A 109.5
C13 C14 H14B 109.5
H14A C14 H14B 109.5
C13 C14 H14C 109.5
H14A C14 H14C 109.5
H14B C14 H14C 109.5
C16 C15 C13 113.4(2)
C16 C15 H15A 108.9
C13 C15 H15A 108.9
C16 C15 H15B 108.9
C13 C15 H15B 108.9
H15A C15 H15B 107.7
C15 C16 H16A 109.5
C15 C16 H16B 109.5
H16A C16 H16B 109.5
C15 C16 H16C 109.5
H16A C16 H16C 109.5
H16B C16 H16C 109.5
O3 C17 N4 121.5(2)
O3 C17 C12 120.7(2)
N4 C17 C12 117.6(2)
N4 C18 C19 103.23(18)
N4 C18 H18A 111.1
C19 C18 H18A 111.1
N4 C18 H18B 111.1
C19 C18 H18B 111.1
H18A C18 H18B 109.1
C18 C19 C20 103.2(2)
C18 C19 H19A 111.1
C20 C19 H19A 111.1
C18 C19 H19B 111.1
C20 C19 H19B 111.1
H19A C19 H19B 109.1
C19 C20 C21 103.27(19)
C19 C20 H20A 111.1
C21 C20 H20A 111.1
C19 C20 H20B 111.1
C21 C20 H20B 111.1
H20A C20 H20B 109.1
N4 C21 C22 110.41(19)
N4 C21 C20 102.88(18)
C22 C21 C20 109.62(19)
N4 C21 H21 110.7(18)
C22 C21 H21 110.7(17)
C20 C21 H21 112.3(18)
O4 C22 N5 121.1(2)
O4 C22 C21 121.3(2)
N5 C22 C21 117.4(2)
N5 C23 C24 104.12(19)
N5 C23 H23A 110.9
C24 C23 H23A 110.9
N5 C23 H23B 110.9
C24 C23 H23B 110.9
H23A C23 H23B 109.0
C25 C24 C23 104.82(19)
C25 C24 H24A 110.8
C23 C24 H24A 110.8
C25 C24 H24B 110.8
C23 C24 H24B 110.8
H24A C24 H24B 108.9
C24 C25 C26 103.41(19)
C24 C25 H25A 111.1
C26 C25 H25A 111.1
C24 C25 H25B 111.1
C26 C25 H25B 111.1
H25A C25 H25B 109.0
N5 C26 C27 113.81(19)
N5 C26 C25 102.53(19)
C27 C26 C25 109.92(18)
N5 C26 H26 111.4(16)
C27 C26 H26 109.6(16)
C25 C26 H26 109.4(16)
O5 C27 N6 123.1(2)
O5 C27 C26 119.2(2)
N6 C27 C26 117.7(2)
N6 C28 C36 116.46(18)
N6 C28 C29 110.90(19)
C36 C28 C29 108.48(19)
N6 C28 H28 109.6(16)
C36 C28 H28 101.0(16)
C29 C28 H28 109.9(16)
C30 C29 C28 111.25(19)
C30 C29 H29A 109.4
C28 C29 H29A 109.4
C30 C29 H29B 109.4
C28 C29 H29B 109.4
H29A C29 H29B 108.0
C35 C30 C31 119.2(2)
C35 C30 C29 122.0(2)
C31 C30 C29 118.7(2)
C32 C31 C30 120.5(2)
C32 C31 H31 119.8
C30 C31 H31 119.8
C33 C32 C31 119.7(2)
C33 C32 H32 120.1
C31 C32 H32 120.1
C34 C33 C32 120.3(2)
C34 C33 H33 119.8
C32 C33 H33 119.8
C33 C34 C35 119.8(2)
C33 C34 H34 120.1
C35 C34 H34 120.1
C30 C35 C34 120.4(2)
C30 C35 H35 119.8
C34 C35 H35 119.8
O6 C36 N7 122.9(2)
O6 C36 C28 117.9(2)
N7 C36 C28 119.0(2)
N7 C37 C45 108.13(19)
N7 C37 C38 111.67(19)
C45 C37 C38 114.59(19)
N7 C37 H37 108.2(18)
C45 C37 H37 105.0(18)
C38 C37 H37 108.9(19)
C39 C38 C37 109.22(19)
C39 C38 H38A 109.8
C37 C38 H38A 109.8
C39 C38 H38B 109.8
C37 C38 H38B 109.8
H38A C38 H38B 108.3
C44 C39 C40 118.4(2)
C44 C39 C38 120.3(2)
C40 C39 C38 121.0(2)
C39 C40 C41 120.8(2)
C39 C40 H40 119.6
C41 C40 H40 119.6
C42 C41 C40 119.6(2)
C42 C41 H41 120.2
C40 C41 H41 120.2
C43 C42 C41 120.1(3)
C43 C42 H42 120.0
C41 C42 H42 120.0
C42 C43 C44 120.0(3)
C42 C43 H43 120.0
C44 C43 H43 120.0
C43 C44 C39 121.2(3)
C43 C44 H44 119.4
C39 C44 H44 119.4
O7 C45 N8 122.0(2)
O7 C45 C37 123.4(2)
N8 C45 C37 114.6(2)
N8 C46 C50 112.54(19)
N8 C46 C47 109.24(19)
C50 C46 C47 112.86(19)
N8 C46 H46 109.2(16)
C50 C46 H46 102.8(16)
C47 C46 H46 110.0(16)
C49 C47 C48 110.9(2)
C49 C47 C46 111.2(2)
C48 C47 C46 110.3(2)
C49 C47 H47 108.1
C48 C47 H47 108.1
C46 C47 H47 108.1
C47 C48 H48A 109.5
C47 C48 H48B 109.5
H48A C48 H48B 109.5
C47 C48 H48C 109.5
H48A C48 H48C 109.5
H48B C48 H48C 109.5
C47 C49 H49A 109.5
C47 C49 H49B 109.5
H49A C49 H49B 109.5
C47 C49 H49C 109.5
H49A C49 H49C 109.5
H49B C49 H49C 109.5
O8 C50 N9 121.9(2)
O8 C50 C46 118.5(2)
N9 C50 C46 119.55(19)
N9 C51 C56 111.59(18)
N9 C51 C52 112.97(19)
C56 C51 C52 111.15(19)
N9 C51 H51 104.2(16)
C56 C51 H51 108.4(16)
C52 C51 H51 108.2(16)
C53 C52 C54 111.8(2)
C53 C52 C51 112.67(19)
C54 C52 C51 109.49(19)
C53 C52 H52 107.6
C54 C52 H52 107.6
C51 C52 H52 107.6
C52 C53 H53A 109.5
C52 C53 H53B 109.5
H53A C53 H53B 109.5
C52 C53 H53C 109.5
H53A C53 H53C 109.5
H53B C53 H53C 109.5
C55 C54 C52 114.2(2)
C55 C54 H54A 108.7
C52 C54 H54A 108.7
C55 C54 H54B 108.7
C52 C54 H54B 108.7
H54A C54 H54B 107.6
C54 C55 H55A 109.5
C54 C55 H55B 109.5
H55A C55 H55B 109.5
C54 C55 H55C 109.5
H55A C55 H55C 109.5
H55B C55 H55C 109.5
O9 C56 N1 122.6(2)
O9 C56 C51 120.2(2)
N1 C56 C51 117.18(19)
C61 O60 H60 107(3)
O60 C61 H61A 109.5
O60 C61 H61B 109.5
H61A C61 H61B 109.5
O60 C61 H61C 109.5
H61A C61 H61C 109.5
H61B C61 H61C 109.5
C71 O70 H70 101.3(18)
O70 C71 H71A 109.5
O70 C71 H71B 109.5
H71A C71 H71B 109.5
O70 C71 H71C 109.5
H71A C71 H71C 109.5
H71B C71 H71C 109.5
C81 O80 H80 107(3)
O80 C81 H81A 109.5
O80 C81 H81B 109.5
H81A C81 H81B 109.5
O80 C81 H81C 109.5
H81A C81 H81C 109.5
H81B C81 H81C 109.5

loop_
_geom_bond_atom_site_label_1
_geom_bond_atom_site_label_2
_geom_bond_distance
S1 C4 1.804(3)
S1 C3 1.810(3)
O1 C5 1.237(3)
O2 C11 1.228(3)
O3 C17 1.247(3)
O4 C22 1.231(3)
O5 C27 1.230(3)
O6 C36 1.227(3)
O7 C45 1.241(3)
O8 C50 1.243(3)
O9 C56 1.236(3)
N1 C56 1.350(3)
N1 C1 1.449(3)
N1 H1D 0.87(3)
N2 C5 1.337(3)
N2 C6 1.457(3)
N2 H2D 0.87(3)
N3 C11 1.356(3)
N3 C12 1.468(3)
N3 H3D 0.93(3)
N4 C17 1.329(3)
N4 C21 1.463(3)
N4 C18 1.480(3)
N5 C22 1.351(3)
N5 C26 1.466(3)
N5 C23 1.473(3)
N6 C27 1.353(3)
N6 C28 1.454(3)
N6 H6D 0.77(3)
N7 C36 1.341(3)
N7 C37 1.456(3)
N7 H7D 0.84(3)
N8 C45 1.337(3)
N8 C46 1.452(3)
N8 H8D 0.83(3)
N9 C50 1.341(3)
N9 C51 1.468(3)
N9 H9D 0.91(3)
C1 C5 1.526(3)
C1 C2 1.527(3)
C1 H1 1.03(3)
C2 C3 1.513(4)
C2 H2A 0.9900
C2 H2B 0.9900
C3 H3A 0.9900
C3 H3B 0.9900
C4 H4A 0.9800
C4 H4B 0.9800
C4 H4C 0.9800
C6 C7 1.532(3)
C6 C11 1.541(3)
C6 H6 0.98(3)
C7 C8 1.533(3)
C7 H7A 0.9900
C7 H7B 0.9900
C8 C10 1.510(4)
C8 C9 1.528(3)
C8 H8 1.0000
C9 H9A 0.9800
C9 H9B 0.9800
C9 H9C 0.9800
C10 H10A 0.9800
C10 H10B 0.9800
C10 H10C 0.9800
C12 C17 1.529(3)
C12 C13 1.534(3)
C12 H12 0.98(3)
C13 C14 1.531(3)
C13 C15 1.536(3)
C13 H13 1.0000
C14 H14A 0.9800
C14 H14B 0.9800
C14 H14C 0.9800
C15 C16 1.523(4)
C15 H15A 0.9900
C15 H15B 0.9900
C16 H16A 0.9800
C16 H16B 0.9800
C16 H16C 0.9800
C18 C19 1.523(3)
C18 H18A 0.9900
C18 H18B 0.9900
C19 C20 1.526(3)
C19 H19A 0.9900
C19 H19B 0.9900
C20 C21 1.533(3)
C20 H20A 0.9900
C20 H20B 0.9900
C21 C22 1.528(3)
C21 H21 1.00(3)
C23 C24 1.534(3)
C23 H23A 0.9900
C23 H23B 0.9900
C24 C25 1.530(4)
C24 H24A 0.9900
C24 H24B 0.9900
C25 C26 1.537(3)
C25 H25A 0.9900
C25 H25B 0.9900
C26 C27 1.530(3)
C26 H26 1.01(3)
C28 C36 1.527(3)
C28 C29 1.538(3)
C28 H28 1.00(3)
C29 C30 1.507(3)
C29 H29A 0.9900
C29 H29B 0.9900
C30 C35 1.391(3)
C30 C31 1.392(3)
C31 C32 1.390(3)
C31 H31 0.9500
C32 C33 1.388(4)
C32 H32 0.9500
C33 C34 1.381(4)
C33 H33 0.9500
C34 C35 1.394(4)
C34 H34 0.9500
C35 H35 0.9500
C37 C45 1.521(3)
C37 C38 1.522(3)
C37 H37 0.91(3)
C38 C39 1.512(3)
C38 H38A 0.9900
C38 H38B 0.9900
C39 C44 1.387(4)
C39 C40 1.388(4)
C40 C41 1.401(3)
C40 H40 0.9500
C41 C42 1.383(4)
C41 H41 0.9500
C42 C43 1.378(4)
C42 H42 0.9500
C43 C44 1.387(4)
C43 H43 0.9500
C44 H44 0.9500
C46 C50 1.531(3)
C46 C47 1.541(3)
C46 H46 1.03(3)
C47 C49 1.521(3)
C47 C48 1.532(3)
C47 H47 1.0000
C48 H48A 0.9800
C48 H48B 0.9800
C48 H48C 0.9800
C49 H49A 0.9800
C49 H49B 0.9800
C49 H49C 0.9800
C51 C56 1.524(3)
C51 C52 1.548(3)
C51 H51 1.00(3)
C52 C53 1.526(3)
C52 C54 1.534(3)
C52 H52 1.0000
C53 H53A 0.9800
C53 H53B 0.9800
C53 H53C 0.9800
C54 C55 1.528(4)
C54 H54A 0.9900
C54 H54B 0.9900
C55 H55A 0.9800
C55 H55B 0.9800
C55 H55C 0.9800
O60 C61 1.396(4)
O60 H60 0.95(4)
C61 H61A 0.9800
C61 H61B 0.9800
C61 H61C 0.9800
O70 C71 1.415(4)
O70 H70 1.01(3)
C71 H71A 0.9800
C71 H71B 0.9800
C71 H71C 0.9800
O80 C81 1.386(4)
O80 H80 0.94(6)
C81 H81A 0.9800
C81 H81B 0.9800
C81 H81C 0.9800

loop_
_geom_hbond_atom_site_label_D
_geom_hbond_atom_site_label_H
_geom_hbond_atom_site_label_A
_geom_hbond_site_symmetry_A
_geom_hbond_distance_DH
_geom_hbond_distance_HA
_geom_hbond_distance_DA
_geom_hbond_angle_DHA
_geom_hbond_publ_flag
N1 H1D O7 . 0.87(3) 2.29(3) 3.046(3) 145(3) y
N2 H2D O8 . 0.87(3) 2.11(3) 2.923(3) 155(3) y
N7 H7D O3 . 0.84(3) 2.18(3) 2.956(3) 153(3) y
N8 H8D O2 1_655 0.83(3) 2.52(3) 3.274(3) 151(3) y
N9 H9D O60 . 0.91(3) 2.00(3) 2.896(3) 169(3) y
N6 H6D O70 2_545 0.77(3) 2.34(3) 3.071(3) 159(3) y
O60 H60 O1 1_655 0.95(4) 1.79(4) 2.705(3) 160(4) y
O70 H70 O4 2_555 1.01(3) 1.91(2) 2.861(3) 157(3) y
O80 H80 O9 2_556 0.94(6) 1.86(6) 2.786(3) 165(5) y

loop_
_geom_torsion_atom_site_label_1
_geom_torsion_atom_site_label_2
_geom_torsion_atom_site_label_3
_geom_torsion_atom_site_label_4
_geom_torsion
C56 N1 C1 C5 -83.2(3)
C56 N1 C1 C2 155.4(2)
N1 C1 C2 C3 -56.0(3)
C5 C1 C2 C3 179.94(19)
C1 C2 C3 S1 -51.7(3)
C4 S1 C3 C2 -53.6(2)
C6 N2 C5 O1 4.8(3)
C6 N2 C5 C1 -172.38(18)
N1 C1 C5 O1 178.92(19)
C2 C1 C5 O1 -58.2(3)
N1 C1 C5 N2 -3.7(3)
C2 C1 C5 N2 119.2(2)
C5 N2 C6 C7 -74.5(3)
C5 N2 C6 C11 53.4(3)
N2 C6 C7 C8 -48.7(3)
C11 C6 C7 C8 -175.9(2)
C6 C7 C8 C10 -59.3(3)
C6 C7 C8 C9 178.2(2)
C12 N3 C11 O2 -4.0(4)
C12 N3 C11 C6 172.9(2)
N2 C6 C11 O2 -140.2(2)
C7 C6 C11 O2 -11.3(3)
N2 C6 C11 N3 42.8(3)
C7 C6 C11 N3 171.7(2)
C11 N3 C12 C17 -117.2(2)
C11 N3 C12 C13 120.8(2)
N3 C12 C13 C14 175.2(2)
C17 C12 C13 C14 56.9(3)
N3 C12 C13 C15 -61.9(3)
C17 C12 C13 C15 179.9(2)
C14 C13 C15 C16 -68.6(3)
C12 C13 C15 C16 169.6(2)
C21 N4 C17 O3 2.2(4)
C18 N4 C17 O3 -178.2(2)
C21 N4 C17 C12 -174.4(2)
C18 N4 C17 C12 5.3(4)
N3 C12 C17 O3 -76.7(3)
C13 C12 C17 O3 46.0(3)
N3 C12 C17 N4 99.9(2)
C13 C12 C17 N4 -137.4(2)
C17 N4 C18 C19 169.4(2)
C21 N4 C18 C19 -10.9(3)
N4 C18 C19 C20 30.8(2)
C18 C19 C20 C21 -39.5(2)
C17 N4 C21 C22 -76.8(3)
C18 N4 C21 C22 103.5(2)
C17 N4 C21 C20 166.3(2)
C18 N4 C21 C20 -13.4(2)
C19 C20 C21 N4 32.3(2)
C19 C20 C21 C22 -85.2(2)
C26 N5 C22 O4 174.6(2)
C23 N5 C22 O4 -13.3(3)
C26 N5 C22 C21 -9.8(3)
C23 N5 C22 C21 162.3(2)
N4 C21 C22 O4 -27.3(3)
C20 C21 C22 O4 85.4(3)
N4 C21 C22 N5 157.2(2)
C20 C21 C22 N5 -90.2(2)
C22 N5 C23 C24 -171.6(2)
C26 N5 C23 C24 1.6(3)
N5 C23 C24 C25 20.4(3)
C23 C24 C25 C26 -34.1(3)
C22 N5 C26 C27 -91.4(3)
C23 N5 C26 C27 96.0(2)
C22 N5 C26 C25 150.0(2)
C23 N5 C26 C25 -22.7(2)
C24 C25 C26 N5 34.2(2)
C24 C25 C26 C27 -87.1(2)
C28 N6 C27 O5 11.7(3)
C28 N6 C27 C26 -166.60(19)
N5 C26 C27 O5 177.0(2)
C25 C26 C27 O5 -68.6(3)
N5 C26 C27 N6 -4.6(3)
C25 C26 C27 N6 109.7(2)
C27 N6 C28 C36 -98.9(3)
C27 N6 C28 C29 136.4(2)
N6 C28 C29 C30 -75.2(2)
C36 C28 C29 C30 155.7(2)
C28 C29 C30 C35 109.0(3)
C28 C29 C30 C31 -71.0(3)
C35 C30 C31 C32 -1.4(4)
C29 C30 C31 C32 178.6(2)
C30 C31 C32 C33 0.3(4)
C31 C32 C33 C34 0.9(4)
C32 C33 C34 C35 -1.0(4)
C31 C30 C35 C34 1.3(4)
C29 C30 C35 C34 -178.7(2)
C33 C34 C35 C30 -0.1(4)
C37 N7 C36 O6 3.9(4)
C37 N7 C36 C28 -171.5(2)
N6 C28 C36 O6 160.7(2)
C29 C28 C36 O6 -73.4(3)
N6 C28 C36 N7 -23.7(3)
C29 C28 C36 N7 102.3(2)
C36 N7 C37 C45 -116.6(2)
C36 N7 C37 C38 116.4(2)
N7 C37 C38 C39 -59.6(3)
C45 C37 C38 C39 177.1(2)
C37 C38 C39 C44 -74.1(3)
C37 C38 C39 C40 100.0(3)
C44 C39 C40 C41 1.3(4)
C38 C39 C40 C41 -172.8(2)
C39 C40 C41 C42 0.4(4)
C40 C41 C42 C43 -1.1(4)
C41 C42 C43 C44 0.1(5)
C42 C43 C44 C39 1.7(5)
C40 C39 C44 C43 -2.3(4)
C38 C39 C44 C43 171.8(3)
C46 N8 C45 O7 14.8(3)
C46 N8 C45 C37 -162.8(2)
N7 C37 C45 O7 -104.9(3)
C38 C37 C45 O7 20.4(3)
N7 C37 C45 N8 72.7(2)
C38 C37 C45 N8 -162.1(2)
C45 N8 C46 C50 -63.9(3)
C45 N8 C46 C47 169.9(2)
N8 C46 C47 C49 170.4(2)
C50 C46 C47 C49 44.4(3)
N8 C46 C47 C48 -66.1(3)
C50 C46 C47 C48 167.9(2)
C51 N9 C50 O8 2.7(3)
C51 N9 C50 C46 -177.10(19)
N8 C46 C50 O8 136.5(2)
C47 C46 C50 O8 -99.3(2)
N8 C46 C50 N9 -43.7(3)
C47 C46 C50 N9 80.5(3)
C50 N9 C51 C56 -69.8(3)
C50 N9 C51 C52 164.1(2)
N9 C51 C52 C53 79.7(2)
C56 C51 C52 C53 -46.6(3)
N9 C51 C52 C54 -155.2(2)
C56 C51 C52 C54 78.4(2)
C53 C52 C54 C55 -65.8(3)
C51 C52 C54 C55 168.6(2)
C1 N1 C56 O9 -6.1(4)
C1 N1 C56 C51 174.6(2)
N9 C51 C56 O9 160.7(2)
C52 C51 C56 O9 -72.2(3)
N9 C51 C56 N1 -19.9(3)
C52 C51 C56 N1 107.2(2)

loop_
_cod_related_entry_id
_cod_related_entry_database
_cod_related_entry_code
1 ChemSpider 30657348
